data_1542531
loop_
_publ_author_name
'Glazier, Brian M.'
'Golen, James A.'
'Manke, David R.'

_publ_section_title
;
 Di-\m-chlorido-bis[(2,2'-bipyridine-\k^2^<i>N</i>,<i>N</i>')chlorido(<i>N</i>,<i>N</i>-dimethylformamide-\k<i>O</i>)nickel(II)]
;
_journal_coeditor_code LH5805
_journal_issue 2
_journal_name_full IUCrData
_journal_page_first x160259
_journal_paper_doi 10.1107/S2414314616002595
_journal_volume 1
_journal_year 2016
_chemical_formula_iupac '[Ni2 Cl4 (C10 H8 N2)2 (C3 H7 N O)2]'
_chemical_formula_moiety 'C26 H30 Cl4 N6 Ni2 O2'
_chemical_formula_sum 'C26 H30 Cl4 N6 Ni2 O2'
_chemical_formula_weight 717.78
_chemical_name_systematic
Di-\m-chlorido-bis[(2,2'-bipyridine-\k^2^<i>N</i>,<i>N</i>')chlorido(<i>N</i>,<i>N</i>-dimethylformamide-\k<i>O</i>)nickel(II)]
_space_group_crystal_system orthorhombic
_space_group_IT_number 61
_space_group_name_Hall '-P 2ac 2ab'
_space_group_name_H-M_alt 'P b c a'
_symmetry_space_group_name_Hall '-P 2ac 2ab'
_symmetry_space_group_name_H-M 'P b c a'
_atom_sites_solution_hydrogens geom
_audit_creation_method
;
Olex2 1.2
(compiled 2015.09.30 svn.r3233 for OlexSys, GUI svn.r5103)
;
_cell_angle_alpha 90
_cell_angle_beta 90
_cell_angle_gamma 90
_cell_formula_units_Z 4
_cell_length_a 11.9130(9)
_cell_length_b 11.4450(10)
_cell_length_c 20.7458(17)
_cell_measurement_reflns_used 5383
_cell_measurement_temperature 120(2)
_cell_measurement_theta_max 70.15
_cell_measurement_theta_min 4.26
_cell_volume 2828.6(4)
_computing_cell_refinement
;
SAINT (Bruker, 2014)
;
_computing_data_collection
;
APEX2 (Bruker, 2014)
;
_computing_data_reduction
;
SAINT (Bruker, 2014)
;
_computing_molecular_graphics
;
<i>OLEX2</i> (Dolomanov <i>et al.</i>,  2009)
;
_computing_publication_material
;
<i>OLEX2</i> (Dolomanov <i>et al.</i>,  2009)
and publCIF (Westrip, 2010)
;
_computing_structure_refinement
;
SHELXL2014 (Sheldrick, 2015)
;
_computing_structure_solution
;
SHELXS97 (Sheldrick, 2008)
;
_diffrn_ambient_temperature 120.01
_diffrn_measured_fraction_theta_full 0.995
_diffrn_measured_fraction_theta_max 0.993
_diffrn_measurement_device_type 'Bruker D8 Venture CMOS'
_diffrn_measurement_method '\f and \w scans'
_diffrn_radiation_monochromator 'HELIOS MX'
_diffrn_radiation_type CuK\a
_diffrn_radiation_wavelength 1.54178
_diffrn_reflns_av_R_equivalents 0.0525
_diffrn_reflns_limit_h_max 13
_diffrn_reflns_limit_h_min -14
_diffrn_reflns_limit_k_max 11
_diffrn_reflns_limit_k_min -13
_diffrn_reflns_limit_l_max 25
_diffrn_reflns_limit_l_min -19
_diffrn_reflns_number 12752
_diffrn_reflns_theta_full 68.000
_diffrn_reflns_theta_max 70.213
_diffrn_reflns_theta_min 4.262
_diffrn_standards_number 0
_exptl_absorpt_coefficient_mu 5.442
_exptl_absorpt_correction_T_max 0.3841
_exptl_absorpt_correction_T_min 0.2395
_exptl_absorpt_correction_type multi-scan
_exptl_absorpt_process_details
;
(SADABS; Bruker, 2014)
;
_exptl_crystal_colour green
_exptl_crystal_density_diffrn 1.686
_exptl_crystal_description Plate
_exptl_crystal_F_000 1472
_exptl_crystal_size_max 0.15
_exptl_crystal_size_mid 0.05
_exptl_crystal_size_min 0.02
_refine_diff_density_max 0.260
_refine_diff_density_min -0.295
_refine_ls_extinction_method none
_refine_ls_goodness_of_fit_ref 1.044
_refine_ls_hydrogen_treatment constr
_refine_ls_matrix_type full
_refine_ls_number_parameters 183
_refine_ls_number_reflns 2670
_refine_ls_number_restraints 0
_refine_ls_restrained_S_all 1.044
_refine_ls_R_factor_all 0.0466
_refine_ls_R_factor_gt 0.0315
_refine_ls_shift/su_max 0.001
_refine_ls_shift/su_mean 0.000
_refine_ls_structure_factor_coef Fsqd
_refine_ls_weighting_details 'w=1/[\s^2^(Fo^2^)+(0.0299P)^2^+1.4865P] where P=(Fo^2^+2Fc^2^)/3'
_refine_ls_weighting_scheme calc
_refine_ls_wR_factor_gt 0.0677
_refine_ls_wR_factor_ref 0.0729
_reflns_number_gt 2139
_reflns_number_total 2670
_reflns_threshold_expression 'I > 2\s(I)'
_cod_data_source_file lh5805sup1.cif
_cod_data_source_block I
_cod_original_sg_symbol_Hall '-P 2ab 2ac'
_cod_database_code 1542531
_shelx_space_group_comment
;
The symmetry employed for this shelxl refinement is uniquely defined
by the following loop, which should always be used as a source of
symmetry information in preference to the above space-group names.
They are only intended as comments.
;
_shelx_estimated_absorpt_t_min 0.496
_shelx_estimated_absorpt_t_max 0.899
_shelxl_version_number 2014/6

loop_
_space_group_symop_operation_xyz
'x, y, z'
'-x+1/2, -y, z+1/2'
'-x, y+1/2, -z+1/2'
'x+1/2, -y+1/2, -z'
'-x, -y, -z'
'x-1/2, y, -z-1/2'
'x, -y-1/2, z-1/2'
'-x-1/2, y-1/2, z'

loop_
_atom_site_type_symbol
_atom_site_label
_atom_site_fract_x
_atom_site_fract_y
_atom_site_fract_z
_atom_site_U_iso_or_equiv
_atom_site_adp_type
_atom_site_calc_flag
_atom_site_occupancy
Ni Ni1 0.49476(3) 0.38808(4) 0.43948(2) 0.01585(12) Uani d 1
Cl Cl2 0.63495(4) 0.46540(5) 0.51055(3) 0.01834(14) Uani d 1
Cl Cl1 0.61409(5) 0.25008(6) 0.38155(3) 0.02148(15) Uani d 1
O O1 0.45006(13) 0.26410(15) 0.50647(8) 0.0190(4) Uani d 1
N N2 0.36328(15) 0.34487(17) 0.37970(9) 0.0156(4) Uani d 1
N N1 0.52288(15) 0.50115(17) 0.36496(9) 0.0168(4) Uani d 1
N N3 0.49296(15) 0.10292(18) 0.56455(10) 0.0196(4) Uani d 1
C C5 0.45302(18) 0.4894(2) 0.31397(11) 0.0167(5) Uani d 1
C C6 0.35961(18) 0.4053(2) 0.32359(11) 0.0171(5) Uani d 1
C C10 0.28304(18) 0.2671(2) 0.39238(12) 0.0198(5) Uani d 1
H H10 0.2855 0.2259 0.4321 0.024 Uiso calc 1
C C11 0.51802(19) 0.1879(2) 0.52417(11) 0.0191(5) Uani d 1
H H11 0.5923 0.1911 0.5076 0.023 Uiso calc 1
C C1 0.60826(19) 0.5763(2) 0.36081(11) 0.0196(5) Uani d 1
H H1 0.6561 0.5859 0.3971 0.023 Uiso calc 1
C C4 0.4687(2) 0.5525(2) 0.25765(11) 0.0202(5) Uani d 1
H H4 0.4184 0.5435 0.2225 0.024 Uiso calc 1
C C2 0.6298(2) 0.6409(2) 0.30573(12) 0.0231(6) Uani d 1
H H2 0.6922 0.6924 0.3039 0.028 Uiso calc 1
C C8 0.19164(19) 0.3053(2) 0.29244(12) 0.0233(6) Uani d 1
H H8 0.1328 0.2913 0.2625 0.028 Uiso calc 1
C C9 0.19615(19) 0.2441(2) 0.34992(12) 0.0225(6) Uani d 1
H H9 0.1407 0.1873 0.3600 0.027 Uiso calc 1
C C12 0.5762(2) 0.0156(2) 0.58366(12) 0.0242(6) Uani d 1
H H12A 0.6429 0.0231 0.5564 0.036 Uiso calc 1
H H12B 0.5442 -0.0628 0.5786 0.036 Uiso calc 1
H H12C 0.5971 0.0279 0.6288 0.036 Uiso calc 1
C C7 0.27354(18) 0.3871(2) 0.27914(11) 0.0197(5) Uani d 1
H H7 0.2713 0.4305 0.2401 0.024 Uiso calc 1
C C3 0.5587(2) 0.6290(2) 0.25328(12) 0.0237(6) Uani d 1
H H3 0.5714 0.6726 0.2150 0.028 Uiso calc 1
C C13 0.3814(2) 0.0931(3) 0.59311(13) 0.0298(6) Uani d 1
H H13A 0.3298 0.1462 0.5709 0.045 Uiso calc 1
H H13B 0.3852 0.1139 0.6389 0.045 Uiso calc 1
H H13C 0.3545 0.0126 0.5887 0.045 Uiso calc 1

loop_
_atom_site_aniso_label
_atom_site_aniso_U_11
_atom_site_aniso_U_22
_atom_site_aniso_U_33
_atom_site_aniso_U_12
_atom_site_aniso_U_13
_atom_site_aniso_U_23
Ni1 0.0160(2) 0.0169(2) 0.0146(2) -0.00102(17) -0.00107(15) 0.00083(17)
Cl2 0.0161(3) 0.0210(3) 0.0179(3) 0.0006(2) -0.0021(2) -0.0016(2)
Cl1 0.0209(3) 0.0220(3) 0.0215(3) 0.0016(2) 0.0026(2) -0.0017(2)
O1 0.0196(8) 0.0193(10) 0.0180(8) -0.0006(7) 0.0003(6) 0.0032(7)
N2 0.0158(9) 0.0149(11) 0.0160(10) 0.0000(8) 0.0001(8) -0.0025(8)
N1 0.0173(9) 0.0171(12) 0.0160(9) 0.0018(8) 0.0012(8) 0.0001(8)
N3 0.0186(9) 0.0192(12) 0.0209(10) 0.0006(9) -0.0008(8) 0.0023(9)
C5 0.0166(11) 0.0180(14) 0.0156(11) 0.0036(10) 0.0008(9) -0.0015(10)
C6 0.0173(11) 0.0171(14) 0.0169(11) 0.0036(10) 0.0024(9) -0.0026(10)
C10 0.0204(11) 0.0181(14) 0.0208(12) 0.0003(10) 0.0037(9) -0.0005(10)
C11 0.0178(11) 0.0222(14) 0.0174(11) -0.0032(11) -0.0019(9) -0.0023(11)
C1 0.0195(11) 0.0200(14) 0.0192(12) -0.0008(10) -0.0003(10) -0.0023(10)
C4 0.0245(12) 0.0212(15) 0.0148(11) 0.0023(11) -0.0003(9) -0.0003(10)
C2 0.0215(12) 0.0215(15) 0.0263(13) -0.0029(11) 0.0025(10) 0.0025(11)
C8 0.0177(11) 0.0291(17) 0.0230(13) 0.0020(11) -0.0019(10) -0.0091(12)
C9 0.0182(11) 0.0200(15) 0.0294(13) -0.0023(10) 0.0029(10) -0.0067(12)
C12 0.0264(13) 0.0218(15) 0.0242(13) 0.0013(11) -0.0058(10) 0.0020(11)
C7 0.0206(11) 0.0225(15) 0.0161(11) 0.0043(11) -0.0003(9) 0.0005(10)
C3 0.0284(13) 0.0240(16) 0.0187(12) 0.0011(11) 0.0054(10) 0.0048(11)
C13 0.0247(13) 0.0319(17) 0.0329(15) -0.0003(12) 0.0052(11) 0.0109(13)

loop_
_atom_type_symbol
_atom_type_description
_atom_type_scat_dispersion_real
_atom_type_scat_dispersion_imag
_atom_type_scat_source
C C 0.0181 0.0091 'International Tables Vol C Tables 4.2.6.8 and 6.1.1.4'
H H 0.0000 0.0000 'International Tables Vol C Tables 4.2.6.8 and 6.1.1.4'
Cl Cl 0.3639 0.7018 'International Tables Vol C Tables 4.2.6.8 and 6.1.1.4'
N N 0.0311 0.0180 'International Tables Vol C Tables 4.2.6.8 and 6.1.1.4'
Ni Ni -3.0029 0.5091 'International Tables Vol C Tables 4.2.6.8 and 6.1.1.4'
O O 0.0492 0.0322 'International Tables Vol C Tables 4.2.6.8 and 6.1.1.4'

loop_
_geom_angle_atom_site_label_1
_geom_angle_atom_site_label_2
_geom_angle_atom_site_label_3
_geom_angle_site_symmetry_3
_geom_angle
Cl2 Ni1 Cl2 5_666 85.88(2)
Cl2 Ni1 Cl1 . 97.81(2)
Cl1 Ni1 Cl2 5_666 174.92(2)
O1 Ni1 Cl2 5_666 91.29(5)
O1 Ni1 Cl2 . 91.12(5)
O1 Ni1 Cl1 . 92.13(5)
O1 Ni1 N2 . 92.55(7)
N2 Ni1 Cl2 5_666 86.61(6)
N2 Ni1 Cl2 . 171.71(6)
N2 Ni1 Cl1 . 89.49(6)
N1 Ni1 Cl2 . 96.73(6)
N1 Ni1 Cl2 5_666 89.44(6)
N1 Ni1 Cl1 . 86.66(6)
N1 Ni1 O1 . 172.15(7)
N1 Ni1 N2 . 79.69(8)
Ni1 Cl2 Ni1 5_666 94.12(2)
C11 O1 Ni1 . 120.95(15)
C6 N2 Ni1 . 114.81(15)
C10 N2 Ni1 . 125.98(16)
C10 N2 C6 . 119.2(2)
C5 N1 Ni1 . 115.31(16)
C1 N1 Ni1 . 125.58(16)
C1 N1 C5 . 118.8(2)
C11 N3 C12 . 121.5(2)
C11 N3 C13 . 121.4(2)
C13 N3 C12 . 117.0(2)
N1 C5 C6 . 114.9(2)
N1 C5 C4 . 121.6(2)
C4 C5 C6 . 123.5(2)
N2 C6 C5 . 115.0(2)
N2 C6 C7 . 121.0(2)
C7 C6 C5 . 124.0(2)
N2 C10 H10 . 118.7
N2 C10 C9 . 122.5(2)
C9 C10 H10 . 118.7
O1 C11 N3 . 123.8(2)
O1 C11 H11 . 118.1
N3 C11 H11 . 118.1
N1 C1 H1 . 118.7
N1 C1 C2 . 122.6(2)
C2 C1 H1 . 118.7
C5 C4 H4 . 120.4
C5 C4 C3 . 119.2(2)
C3 C4 H4 . 120.4
C1 C2 H2 . 120.6
C1 C2 C3 . 118.8(2)
C3 C2 H2 . 120.6
C9 C8 H8 . 120.4
C7 C8 H8 . 120.4
C7 C8 C9 . 119.2(2)
C10 C9 H9 . 120.6
C8 C9 C10 . 118.7(2)
C8 C9 H9 . 120.6
N3 C12 H12A . 109.5
N3 C12 H12B . 109.5
N3 C12 H12C . 109.5
H12A C12 H12B . 109.5
H12A C12 H12C . 109.5
H12B C12 H12C . 109.5
C6 C7 H7 . 120.4
C8 C7 C6 . 119.3(2)
C8 C7 H7 . 120.4
C4 C3 H3 . 120.6
C2 C3 C4 . 118.9(2)
C2 C3 H3 . 120.6
N3 C13 H13A . 109.5
N3 C13 H13B . 109.5
N3 C13 H13C . 109.5
H13A C13 H13B . 109.5
H13A C13 H13C . 109.5
H13B C13 H13C . 109.5

loop_
_geom_bond_atom_site_label_1
_geom_bond_atom_site_label_2
_geom_bond_site_symmetry_2
_geom_bond_distance
Ni1 Cl2 . 2.3971(7)
Ni1 Cl2 5_666 2.5049(7)
Ni1 Cl1 . 2.4413(7)
Ni1 O1 . 2.0563(17)
Ni1 N2 . 2.0582(19)
Ni1 N1 . 2.044(2)
Cl2 Ni1 5_666 2.5049(7)
O1 C11 . 1.246(3)
N2 C6 . 1.355(3)
N2 C10 . 1.332(3)
N1 C5 . 1.353(3)
N1 C1 . 1.335(3)
N3 C11 . 1.318(3)
N3 C12 . 1.463(3)
N3 C13 . 1.459(3)
C5 C6 . 1.484(3)
C5 C4 . 1.387(3)
C6 C7 . 1.395(3)
C10 H10 . 0.9500
C10 C9 . 1.385(3)
C11 H11 . 0.9500
C1 H1 . 0.9500
C1 C2 . 1.385(3)
C4 H4 . 0.9500
C4 C3 . 1.387(4)
C2 H2 . 0.9500
C2 C3 . 1.385(3)
C8 H8 . 0.9500
C8 C9 . 1.384(4)
C8 C7 . 1.380(3)
C9 H9 . 0.9500
C12 H12A . 0.9800
C12 H12B . 0.9800
C12 H12C . 0.9800
C7 H7 . 0.9500
C3 H3 . 0.9500
C13 H13A . 0.9800
C13 H13B . 0.9800
C13 H13C . 0.9800

loop_
_geom_torsion_atom_site_label_1
_geom_torsion_atom_site_label_2
_geom_torsion_atom_site_label_3
_geom_torsion_atom_site_label_4
_geom_torsion
Ni1 O1 C11 N3 -176.70(18)
Ni1 N2 C6 C5 1.9(3)
Ni1 N2 C6 C7 -178.44(18)
Ni1 N2 C10 C9 179.02(18)
Ni1 N1 C5 C6 6.5(3)
Ni1 N1 C5 C4 -173.88(18)
Ni1 N1 C1 C2 172.30(19)
N2 C6 C7 C8 -0.6(4)
N2 C10 C9 C8 -0.9(4)
N1 C5 C6 N2 -5.6(3)
N1 C5 C6 C7 174.8(2)
N1 C5 C4 C3 0.5(4)
N1 C1 C2 C3 1.4(4)
C5 N1 C1 C2 -1.5(4)
C5 C6 C7 C8 179.0(2)
C5 C4 C3 C2 -0.6(4)
C6 N2 C10 C9 0.9(4)
C6 C5 C4 C3 -180.0(2)
C10 N2 C6 C5 -179.8(2)
C10 N2 C6 C7 -0.1(3)
C1 N1 C5 C6 -179.0(2)
C1 N1 C5 C4 0.6(3)
C1 C2 C3 C4 -0.3(4)
C4 C5 C6 N2 174.8(2)
C4 C5 C6 C7 -4.8(4)
C9 C8 C7 C6 0.6(4)
C12 N3 C11 O1 180.0(2)
C7 C8 C9 C10 0.1(4)
C13 N3 C11 O1 -1.2(4)

_cod_database_fobs_code 1542531
